data_1543745
loop_
_publ_author_name
'Lu, Hongjian'
'lang, kai'
'Jiang, Huiling'
'Wojtas, Lukasz'
'Zhang, Peter'

_publ_section_title
;
 Intramolecular 1,5-C(sp3)-H Radical Amination via Co(II)-Based
 Metalloradical Catalysis for Five-Membered Cyclic Sulfamides
;
_journal_name_full 'Chem. Sci.'
_journal_paper_doi 10.1039/C6SC02231F
_journal_year 2016
_chemical_formula_moiety 'C22 H22 N2 O2 S'
_chemical_formula_sum 'C22 H22 N2 O2 S'
_chemical_formula_weight 378.47
_chemical_name_systematic
;
 ?
;
_space_group_crystal_system monoclinic
_space_group_IT_number 14
_space_group_name_Hall '-P 2ybc'
_space_group_name_H-M_alt 'P 1 21/c 1'
_symmetry_space_group_name_Hall '-P 2ybc'
_symmetry_space_group_name_H-M 'P 1 21/c 1'
_atom_sites_solution_hydrogens mixed
_audit_creation_date 2014-08-04
_audit_creation_method
;
Olex2 1.2
(compiled 2014.07.22 svn.r2960 for OlexSys, GUI svn.r4862)
;
_audit_update_record
;
2016-05-19 deposited with the CCDC.
2016-07-28 downloaded from the CCDC.
;
_cell_angle_alpha 90
_cell_angle_beta 90.2280(10)
_cell_angle_gamma 90
_cell_formula_units_Z 8
_cell_length_a 10.1061(3)
_cell_length_b 18.1581(5)
_cell_length_c 20.5423(6)
_cell_measurement_reflns_used 9737
_cell_measurement_temperature 100(2)
_cell_measurement_theta_max 68.98
_cell_measurement_theta_min 3.25
_cell_volume 3769.64(19)
_computing_cell_refinement 'SAINT v8.34A (Bruker, 2013)'
_computing_data_reduction 'SAINT v8.34A (Bruker, 2013)'
_computing_molecular_graphics 'Olex2 (Dolomanov et al., 2009)'
_computing_publication_material 'Olex2 (Dolomanov et al., 2009)'
_computing_structure_refinement 'XL (Sheldrick, 2008)'
_diffrn_ambient_temperature 100.0
_diffrn_measured_fraction_theta_full 0.988
_diffrn_measured_fraction_theta_max 0.980
_diffrn_measurement_device_type 'Bruker D8 Venture PHOTON 100 CMOS'
_diffrn_measurement_method 'omega scans'
_diffrn_radiation_monochromator mirrors
_diffrn_radiation_type CuK\a
_diffrn_radiation_wavelength 1.54178
_diffrn_reflns_av_R_equivalents 0.0432
_diffrn_reflns_av_unetI/netI 0.0223
_diffrn_reflns_Laue_measured_fraction_full 0.988
_diffrn_reflns_Laue_measured_fraction_max 0.980
_diffrn_reflns_limit_h_max 12
_diffrn_reflns_limit_h_min -12
_diffrn_reflns_limit_k_max 22
_diffrn_reflns_limit_k_min -21
_diffrn_reflns_limit_l_max 24
_diffrn_reflns_limit_l_min -24
_diffrn_reflns_number 49569
_diffrn_reflns_point_group_measured_fraction_full 0.988
_diffrn_reflns_point_group_measured_fraction_max 0.980
_diffrn_reflns_theta_full 67.679
_diffrn_reflns_theta_max 69.410
_diffrn_reflns_theta_min 3.248
_diffrn_source 'INCOATEC Imus micro-focus source'
_diffrn_standards_number 0
_exptl_absorpt_coefficient_mu 1.680
_exptl_absorpt_correction_T_max 0.7533
_exptl_absorpt_correction_T_min 0.6673
_exptl_absorpt_correction_type multi-scan
_exptl_absorpt_process_details
;
SADABS-2014/2 (Bruker,2014) was used for absorption correction.
wR2(int) was 0.0713 before and 0.0576 after correction.
The Ratio of minimum to maximum transmission is 0.8858.
The \l/2 correction factor is 0.00150.
;
_exptl_crystal_colour colorless
_exptl_crystal_density_diffrn 1.334
_exptl_crystal_description block
_exptl_crystal_F_000 1600
_exptl_crystal_size_max 0.12
_exptl_crystal_size_mid 0.03
_exptl_crystal_size_min 0.02
_refine_diff_density_max 0.396
_refine_diff_density_min -0.278
_refine_diff_density_rms 0.083
_refine_ls_extinction_method none
_refine_ls_goodness_of_fit_ref 1.058
_refine_ls_hydrogen_treatment mixed
_refine_ls_matrix_type full
_refine_ls_number_parameters 495
_refine_ls_number_reflns 6932
_refine_ls_number_restraints 0
_refine_ls_restrained_S_all 1.058
_refine_ls_R_factor_all 0.0424
_refine_ls_R_factor_gt 0.0345
_refine_ls_shift/su_max 0.001
_refine_ls_shift/su_mean 0.000
_refine_ls_structure_factor_coef Fsqd
_refine_ls_weighting_details 'w=1/[\s^2^(Fo^2^)+(0.0457P)^2^+1.2559P] where P=(Fo^2^+2Fc^2^)/3'
_refine_ls_weighting_scheme calc
_refine_ls_wR_factor_gt 0.0821
_refine_ls_wR_factor_ref 0.0880
_reflns_Friedel_coverage 0.000
_reflns_number_gt 5982
_reflns_number_total 6932
_reflns_threshold_expression 'I > 2\s(I)'
_cod_data_source_file c6sc02231f3.cif
_cod_data_source_block lk_3_287a_0m_a
_cod_database_code 1543745
_shelxl_version_number 2014-3
_shelx_space_group_comment
;
The symmetry employed for this shelxl refinement is uniquely defined
by the following loop, which should always be used as a source of
symmetry information in preference to the above space-group names.
They are only intended as comments.
;
_shelx_estimated_absorpt_t_max 0.967
_shelx_estimated_absorpt_t_min 0.824
_olex2_refinement_description
;
1. Fixed Uiso
 At 1.2 times of:
  All C(H) groups, All C(H,H) groups
2.a Ternary CH refined with riding coordinates:
 C7(H7), C15(H15), C19(H19), C23(H23)
2.b Secondary CH2 refined with riding coordinates:
 C5(H5A,H5B), C21(H21A,H21B), C30(H30A,H30B), C37(H37A,H37B)
2.c Aromatic/amide H refined with riding coordinates:
 C3(H3A), C6(H6), C8(H8), C9(H9), C10(H10), C12(H12), C14(H14), C16(H16),
 C17(H17), C18(H18), C20(H20), C22(H22), C24(H24), C25(H25), C27(H27), C28(H28),
  C29(H29), C31(H31), C32(H32), C33(H33), C34(H34), C35(H35), C36(H36),
 C38(H38), C39(H39), C40(H40), C41(H41), C42(H42), C43(H43), C44(H44)
;
_olex2_submission_special_instructions 'No special instructions were received'

loop_
_space_group_symop_operation_xyz
'x, y, z'
'-x, y+1/2, -z+1/2'
'-x, -y, -z'
'x, -y-1/2, z-1/2'

loop_
_atom_site_label
_atom_site_type_symbol
_atom_site_fract_x
_atom_site_fract_y
_atom_site_fract_z
_atom_site_U_iso_or_equiv
_atom_site_adp_type
_atom_site_occupancy
_atom_site_site_symmetry_order
_atom_site_calc_flag
_atom_site_refinement_flags_posn
S1 S 0.29721(3) 0.50817(2) 0.73602(2) 0.02128(10) Uani 1 1 d .
S2 S 0.43081(3) 0.73542(2) 0.65675(2) 0.01973(9) Uani 1 1 d .
O1 O 0.30453(10) 0.69973(7) 0.66573(5) 0.0282(2) Uani 1 1 d .
O2 O 0.42379(10) 0.54241(6) 0.72368(6) 0.0277(2) Uani 1 1 d .
O3 O 0.28643(11) 0.43312(6) 0.71565(6) 0.0298(3) Uani 1 1 d .
O4 O 0.43352(12) 0.81143(6) 0.67485(5) 0.0304(3) Uani 1 1 d .
N1 N 0.49055(12) 0.72696(7) 0.58353(6) 0.0185(2) Uani 1 1 d .
N2 N 0.25035(12) 0.51462(7) 0.81222(6) 0.0212(3) Uani 1 1 d .
N3 N 0.17910(12) 0.56037(7) 0.70589(6) 0.0218(3) Uani 1 1 d .
N4 N 0.54550(12) 0.68625(7) 0.69329(6) 0.0200(3) Uani 1 1 d .
C1 C 0.63505(14) 0.54031(8) 0.53666(7) 0.0190(3) Uani 1 1 d .
C2 C 0.77411(14) 0.70854(8) 0.65156(7) 0.0181(3) Uani 1 1 d .
C3 C 0.69287(15) 0.54921(8) 0.47546(7) 0.0222(3) Uani 1 1 d .
H3A H 0.6594 0.5856 0.4465 0.027 Uiso 1 1 calc R
C4 C 0.47842(14) 0.75416(8) 0.46689(7) 0.0195(3) Uani 1 1 d .
C5 C 0.52526(14) 0.59133(8) 0.55736(7) 0.0190(3) Uani 1 1 d .
H5A H 0.4763 0.5695 0.5943 0.023 Uiso 1 1 calc R
H5B H 0.4624 0.5987 0.5208 0.023 Uiso 1 1 calc R
C6 C -0.05705(15) 0.47373(8) 0.73604(8) 0.0233(3) Uani 1 1 d .
H6 H 0.0167 0.4488 0.7179 0.028 Uiso 1 1 calc R
C7 C 0.58511(13) 0.66575(7) 0.57787(7) 0.0164(3) Uani 1 1 d .
H7 H 0.6547 0.6798 0.5457 0.020 Uiso 1 1 calc R
C8 C 0.77874(15) 0.77816(8) 0.67937(7) 0.0218(3) Uani 1 1 d .
H8 H 0.7011 0.7990 0.6976 0.026 Uiso 1 1 calc R
C9 C -0.15329(14) 0.58203(8) 0.78247(7) 0.0199(3) Uani 1 1 d .
H9 H -0.1452 0.6315 0.7971 0.024 Uiso 1 1 calc R
C10 C 1.00726(15) 0.71702(9) 0.62763(7) 0.0257(3) Uani 1 1 d .
H10 H 1.0854 0.6959 0.6101 0.031 Uiso 1 1 calc R
C11 C -0.04290(14) 0.54549(8) 0.75805(7) 0.0178(3) Uani 1 1 d .
C12 C 0.88955(14) 0.67794(8) 0.62581(7) 0.0219(3) Uani 1 1 d .
H12 H 0.8873 0.6302 0.6070 0.026 Uiso 1 1 calc R
C13 C 0.14095(15) 0.70531(8) 0.86835(7) 0.0216(3) Uani 1 1 d .
C14 C -0.28781(14) 0.47449(9) 0.76527(7) 0.0228(3) Uani 1 1 d .
H14 H -0.3706 0.4500 0.7683 0.027 Uiso 1 1 calc R
C15 C 0.08781(14) 0.58612(8) 0.75764(7) 0.0182(3) Uani 1 1 d .
H15 H 0.0689 0.6394 0.7497 0.022 Uiso 1 1 calc R
C16 C 0.44622(15) 0.71316(8) 0.41186(8) 0.0237(3) Uani 1 1 d .
H16 H 0.3740 0.6797 0.4132 0.028 Uiso 1 1 calc R
C17 C -0.27519(14) 0.54677(8) 0.78557(7) 0.0219(3) Uani 1 1 d .
H17 H -0.3501 0.5724 0.8017 0.026 Uiso 1 1 calc R
C18 C 0.58517(15) 0.80290(8) 0.46416(7) 0.0223(3) Uani 1 1 d .
H18 H 0.6083 0.8313 0.5014 0.027 Uiso 1 1 calc R
C19 C 0.64923(13) 0.66297(8) 0.64676(7) 0.0171(3) Uani 1 1 d .
H19 H 0.6727 0.6106 0.6565 0.021 Uiso 1 1 calc R
C20 C 0.68538(15) 0.48677(8) 0.57831(8) 0.0226(3) Uani 1 1 d .
H20 H 0.6470 0.4800 0.6200 0.027 Uiso 1 1 calc R
C21 C 0.40087(14) 0.74472(8) 0.52887(7) 0.0213(3) Uani 1 1 d .
H21A H 0.3521 0.7907 0.5386 0.026 Uiso 1 1 calc R
H21B H 0.3354 0.7046 0.5233 0.026 Uiso 1 1 calc R
C22 C 0.10765(16) 0.69879(9) 0.93390(8) 0.0265(3) Uani 1 1 d .
H22 H 0.1530 0.6642 0.9606 0.032 Uiso 1 1 calc R
C23 C 0.16635(14) 0.57990(8) 0.82278(7) 0.0188(3) Uani 1 1 d .
H23 H 0.1026 0.5688 0.8586 0.023 Uiso 1 1 calc R
C24 C 1.01139(16) 0.78683(9) 0.65493(8) 0.0284(3) Uani 1 1 d .
H24 H 1.0921 0.8137 0.6561 0.034 Uiso 1 1 calc R
C25 C 0.07316(16) 0.75652(8) 0.83046(8) 0.0259(3) Uani 1 1 d .
H25 H 0.0952 0.7621 0.7858 0.031 Uiso 1 1 calc R
C26 C 0.29795(15) 0.49449(8) 0.92921(8) 0.0239(3) Uani 1 1 d .
C27 C 0.51894(17) 0.72064(9) 0.35469(8) 0.0280(3) Uani 1 1 d .
H27 H 0.4959 0.6927 0.3172 0.034 Uiso 1 1 calc R
C28 C 0.79886(16) 0.50539(9) 0.45645(8) 0.0280(3) Uani 1 1 d .
H28 H 0.8374 0.5119 0.4147 0.034 Uiso 1 1 calc R
C29 C 0.18967(16) 0.45109(9) 0.94615(8) 0.0279(3) Uani 1 1 d .
H29 H 0.1504 0.4194 0.9148 0.034 Uiso 1 1 calc R
C30 C 0.23937(14) 0.65229(8) 0.83922(7) 0.0219(3) Uani 1 1 d .
H30A H 0.3119 0.6426 0.8706 0.026 Uiso 1 1 calc R
H30B H 0.2782 0.6736 0.7993 0.026 Uiso 1 1 calc R
C31 C 0.89658(16) 0.81730(9) 0.68059(8) 0.0272(3) Uani 1 1 d .
H31 H 0.8989 0.8652 0.6991 0.033 Uiso 1 1 calc R
C32 C 0.79201(16) 0.44288(9) 0.55929(8) 0.0281(3) Uani 1 1 d .
H32 H 0.8260 0.4065 0.5881 0.034 Uiso 1 1 calc R
C33 C -0.17831(16) 0.43807(9) 0.74035(8) 0.0268(3) Uani 1 1 d .
H33 H -0.1864 0.3885 0.7262 0.032 Uiso 1 1 calc R
C34 C 0.65739(16) 0.80999(9) 0.40744(8) 0.0266(3) Uani 1 1 d .
H34 H 0.7300 0.8432 0.4058 0.032 Uiso 1 1 calc R
C35 C 0.84826(16) 0.45217(9) 0.49857(9) 0.0301(4) Uani 1 1 d .
H35 H 0.9206 0.4222 0.4857 0.036 Uiso 1 1 calc R
C36 C -0.02657(17) 0.79973(9) 0.85722(9) 0.0320(4) Uani 1 1 d .
H36 H -0.0730 0.8340 0.8307 0.038 Uiso 1 1 calc R
C37 C 0.35232(15) 0.49329(9) 0.86081(8) 0.0267(3) Uani 1 1 d .
H37A H 0.4281 0.5277 0.8579 0.032 Uiso 1 1 calc R
H37B H 0.3850 0.4432 0.8507 0.032 Uiso 1 1 calc R
C38 C 0.35519(17) 0.53934(9) 0.97637(8) 0.0304(4) Uani 1 1 d .
H38 H 0.4299 0.5686 0.9656 0.036 Uiso 1 1 calc R
C39 C 0.62419(17) 0.76869(9) 0.35270(8) 0.0282(3) Uani 1 1 d .
H39 H 0.6742 0.7737 0.3139 0.034 Uiso 1 1 calc R
C40 C 0.00881(18) 0.74230(10) 0.96052(9) 0.0333(4) Uani 1 1 d .
H40 H -0.0130 0.7373 1.0053 0.040 Uiso 1 1 calc R
C41 C -0.05810(17) 0.79282(9) 0.92241(9) 0.0343(4) Uani 1 1 d .
H41 H -0.1254 0.8227 0.9409 0.041 Uiso 1 1 calc R
C42 C 0.3041(2) 0.54181(10) 1.03917(8) 0.0365(4) Uani 1 1 d .
H42 H 0.3444 0.5723 1.0712 0.044 Uiso 1 1 calc R
C43 C 0.13912(18) 0.45418(10) 1.00880(9) 0.0351(4) Uani 1 1 d .
H43 H 0.0653 0.4245 1.0200 0.042 Uiso 1 1 calc R
C44 C 0.19492(19) 0.49990(10) 1.05493(8) 0.0357(4) Uani 1 1 d .
H44 H 0.1583 0.5025 1.0974 0.043 Uiso 1 1 calc R
H3 H 0.2147(19) 0.5964(11) 0.6863(9) 0.025(5) Uiso 1 1 d .
H4 H 0.511(2) 0.6495(11) 0.7105(10) 0.031(5) Uiso 1 1 d .

loop_
_atom_site_aniso_label
_atom_site_aniso_U_11
_atom_site_aniso_U_22
_atom_site_aniso_U_33
_atom_site_aniso_U_23
_atom_site_aniso_U_13
_atom_site_aniso_U_12
S1 0.01792(17) 0.02382(19) 0.02214(19) 0.00152(13) 0.00418(14) 0.00099(13)
S2 0.01704(17) 0.02360(18) 0.01857(17) 0.00009(13) 0.00202(13) 0.00184(13)
O1 0.0165(5) 0.0392(6) 0.0290(6) 0.0089(5) 0.0029(4) 0.0010(4)
O2 0.0187(5) 0.0329(6) 0.0315(6) 0.0069(5) 0.0056(5) 0.0021(4)
O3 0.0321(6) 0.0268(6) 0.0306(6) -0.0034(5) 0.0065(5) 0.0031(5)
O4 0.0353(6) 0.0284(6) 0.0275(6) -0.0068(5) 0.0022(5) 0.0078(5)
N1 0.0177(6) 0.0213(6) 0.0166(6) 0.0009(5) 0.0002(5) 0.0029(5)
N2 0.0185(6) 0.0252(6) 0.0198(6) 0.0022(5) 0.0012(5) 0.0020(5)
N3 0.0191(6) 0.0268(7) 0.0195(6) 0.0029(5) 0.0045(5) 0.0001(5)
N4 0.0180(6) 0.0257(7) 0.0165(6) 0.0025(5) 0.0019(5) -0.0016(5)
C1 0.0177(7) 0.0175(7) 0.0217(7) -0.0033(5) -0.0023(6) -0.0040(5)
C2 0.0176(7) 0.0217(7) 0.0150(6) 0.0034(5) -0.0027(5) -0.0002(5)
C3 0.0237(7) 0.0212(7) 0.0216(7) -0.0015(6) -0.0019(6) -0.0047(6)
C4 0.0199(7) 0.0195(7) 0.0191(7) 0.0046(5) -0.0025(6) 0.0047(5)
C5 0.0166(6) 0.0204(7) 0.0198(7) -0.0003(5) -0.0021(6) -0.0019(5)
C6 0.0194(7) 0.0206(7) 0.0298(8) -0.0016(6) -0.0008(6) 0.0043(6)
C7 0.0151(6) 0.0177(7) 0.0163(7) 0.0008(5) 0.0001(5) 0.0005(5)
C8 0.0218(7) 0.0231(7) 0.0204(7) 0.0018(6) -0.0021(6) 0.0000(6)
C9 0.0220(7) 0.0202(7) 0.0176(7) -0.0010(5) 0.0003(6) 0.0013(6)
C10 0.0164(7) 0.0395(9) 0.0213(7) 0.0048(6) -0.0007(6) 0.0012(6)
C11 0.0177(7) 0.0202(7) 0.0154(6) 0.0035(5) -0.0015(5) 0.0012(5)
C12 0.0202(7) 0.0261(8) 0.0194(7) 0.0001(6) -0.0019(6) 0.0015(6)
C13 0.0217(7) 0.0207(7) 0.0223(7) -0.0019(6) -0.0023(6) -0.0070(6)
C14 0.0178(7) 0.0275(8) 0.0231(7) 0.0044(6) -0.0028(6) -0.0035(6)
C15 0.0184(7) 0.0196(7) 0.0168(7) 0.0000(5) 0.0022(6) 0.0006(5)
C16 0.0241(7) 0.0220(7) 0.0250(8) 0.0033(6) -0.0045(6) 0.0002(6)
C17 0.0174(7) 0.0282(8) 0.0202(7) 0.0008(6) 0.0013(6) 0.0027(6)
C18 0.0242(7) 0.0221(7) 0.0205(7) 0.0018(6) -0.0029(6) 0.0005(6)
C19 0.0165(6) 0.0186(7) 0.0163(7) 0.0005(5) -0.0003(5) -0.0001(5)
C20 0.0231(7) 0.0202(7) 0.0244(7) 0.0003(6) -0.0032(6) -0.0033(6)
C21 0.0177(7) 0.0244(7) 0.0216(7) 0.0039(6) -0.0024(6) 0.0030(5)
C22 0.0299(8) 0.0283(8) 0.0212(7) -0.0015(6) -0.0038(6) -0.0040(6)
C23 0.0160(6) 0.0217(7) 0.0185(7) 0.0003(5) 0.0013(6) -0.0003(5)
C24 0.0221(7) 0.0370(9) 0.0259(8) 0.0079(6) -0.0054(6) -0.0109(6)
C25 0.0323(8) 0.0185(7) 0.0268(8) 0.0009(6) -0.0014(7) -0.0067(6)
C26 0.0224(7) 0.0239(7) 0.0252(8) 0.0061(6) -0.0048(6) 0.0032(6)
C27 0.0351(9) 0.0289(8) 0.0198(7) -0.0008(6) -0.0045(7) 0.0030(7)
C28 0.0249(8) 0.0302(8) 0.0288(8) -0.0086(6) 0.0051(7) -0.0065(6)
C29 0.0283(8) 0.0279(8) 0.0275(8) 0.0031(6) -0.0039(7) -0.0035(6)
C30 0.0192(7) 0.0239(7) 0.0224(7) 0.0023(6) -0.0009(6) -0.0046(6)
C31 0.0301(8) 0.0241(8) 0.0274(8) 0.0016(6) -0.0064(7) -0.0059(6)
C32 0.0250(8) 0.0206(7) 0.0386(9) -0.0006(6) -0.0084(7) 0.0011(6)
C33 0.0244(8) 0.0192(7) 0.0368(9) -0.0011(6) -0.0056(7) 0.0008(6)
C34 0.0249(7) 0.0278(8) 0.0270(8) 0.0069(6) -0.0002(6) -0.0034(6)
C35 0.0199(7) 0.0246(8) 0.0458(10) -0.0109(7) -0.0002(7) 0.0005(6)
C36 0.0335(9) 0.0180(7) 0.0445(10) 0.0008(7) -0.0049(8) -0.0019(6)
C37 0.0193(7) 0.0320(8) 0.0287(8) 0.0055(6) -0.0017(6) 0.0040(6)
C38 0.0320(9) 0.0280(8) 0.0311(9) 0.0077(6) -0.0111(7) -0.0040(7)
C39 0.0302(8) 0.0340(9) 0.0202(7) 0.0062(6) 0.0032(7) 0.0026(7)
C40 0.0389(9) 0.0330(9) 0.0281(8) -0.0090(7) 0.0050(7) -0.0066(7)
C41 0.0320(9) 0.0234(8) 0.0475(11) -0.0118(7) 0.0052(8) -0.0030(7)
C42 0.0520(11) 0.0311(9) 0.0263(8) 0.0028(7) -0.0169(8) 0.0031(8)
C43 0.0331(9) 0.0397(10) 0.0324(9) 0.0125(7) 0.0009(8) -0.0019(7)
C44 0.0442(10) 0.0411(10) 0.0217(8) 0.0085(7) -0.0011(7) 0.0087(8)

loop_
_atom_type_symbol
_atom_type_description
_atom_type_scat_dispersion_real
_atom_type_scat_dispersion_imag
_atom_type_scat_source
C C 0.0181 0.0091 'International Tables Vol C Tables 4.2.6.8 and 6.1.1.4'
H H 0.0000 0.0000 'International Tables Vol C Tables 4.2.6.8 and 6.1.1.4'
N N 0.0311 0.0180 'International Tables Vol C Tables 4.2.6.8 and 6.1.1.4'
O O 0.0492 0.0322 'International Tables Vol C Tables 4.2.6.8 and 6.1.1.4'
S S 0.3331 0.5567 'International Tables Vol C Tables 4.2.6.8 and 6.1.1.4'

loop_
_geom_angle_atom_site_label_1
_geom_angle_atom_site_label_2
_geom_angle_atom_site_label_3
_geom_angle
O2 S1 N2 113.29(7)
O2 S1 N3 109.14(7)
O3 S1 O2 115.16(7)
O3 S1 N2 108.98(7)
O3 S1 N3 112.65(7)
N2 S1 N3 96.10(6)
O1 S2 N1 113.98(7)
O1 S2 N4 108.68(7)
O4 S2 O1 114.59(7)
O4 S2 N1 108.91(7)
O4 S2 N4 113.16(7)
N1 S2 N4 96.15(6)
C7 N1 S2 112.78(9)
C7 N1 C21 120.15(11)
C21 N1 S2 116.93(10)
C23 N2 S1 111.47(9)
C23 N2 C37 120.65(12)
C37 N2 S1 114.89(10)
S1 N3 H3 108.3(13)
C15 N3 S1 111.36(10)
C15 N3 H3 111.2(13)
S2 N4 H4 109.4(14)
C19 N4 S2 111.08(9)
C19 N4 H4 110.2(14)
C3 C1 C5 119.55(13)
C20 C1 C3 118.76(14)
C20 C1 C5 121.60(13)
C8 C2 C12 119.40(14)
C8 C2 C19 123.51(13)
C12 C2 C19 117.09(13)
C1 C3 H3A 119.6
C28 C3 C1 120.76(14)
C28 C3 H3A 119.6
C16 C4 C18 118.99(14)
C16 C4 C21 120.32(13)
C18 C4 C21 120.68(13)
C1 C5 H5A 109.9
C1 C5 H5B 109.9
C1 C5 C7 109.14(11)
H5A C5 H5B 108.3
C7 C5 H5A 109.9
C7 C5 H5B 109.9
C11 C6 H6 119.8
C11 C6 C33 120.48(14)
C33 C6 H6 119.8
N1 C7 C5 115.50(11)
N1 C7 H7 108.6
N1 C7 C19 102.78(11)
C5 C7 H7 108.6
C5 C7 C19 112.50(11)
C19 C7 H7 108.6
C2 C8 H8 119.9
C31 C8 C2 120.11(15)
C31 C8 H8 119.9
C11 C9 H9 119.7
C17 C9 H9 119.7
C17 C9 C11 120.54(13)
C12 C10 H10 119.9
C12 C10 C24 120.24(15)
C24 C10 H10 119.9
C6 C11 C9 118.90(13)
C6 C11 C15 123.05(13)
C9 C11 C15 118.04(13)
C2 C12 H12 119.9
C10 C12 C2 120.26(14)
C10 C12 H12 119.9
C22 C13 C30 119.38(14)
C25 C13 C22 118.48(15)
C25 C13 C30 121.89(14)
C17 C14 H14 120.3
C17 C14 C33 119.37(14)
C33 C14 H14 120.3
N3 C15 C11 113.27(12)
N3 C15 H15 107.9
N3 C15 C23 106.03(11)
C11 C15 H15 107.9
C11 C15 C23 113.69(11)
C23 C15 H15 107.9
C4 C16 H16 119.7
C4 C16 C27 120.66(14)
C27 C16 H16 119.7
C9 C17 H17 119.9
C14 C17 C9 120.27(14)
C14 C17 H17 119.9
C4 C18 H18 119.9
C34 C18 C4 120.19(14)
C34 C18 H18 119.9
N4 C19 C2 113.20(12)
N4 C19 C7 106.52(11)
N4 C19 H19 108.1
C2 C19 C7 112.72(11)
C2 C19 H19 108.1
C7 C19 H19 108.1
C1 C20 H20 119.8
C1 C20 C32 120.50(15)
C32 C20 H20 119.8
N1 C21 C4 110.34(12)
N1 C21 H21A 109.6
N1 C21 H21B 109.6
C4 C21 H21A 109.6
C4 C21 H21B 109.6
H21A C21 H21B 108.1
C13 C22 H22 119.7
C40 C22 C13 120.61(15)
C40 C22 H22 119.7
N2 C23 C15 102.93(11)
N2 C23 H23 108.6
N2 C23 C30 116.20(12)
C15 C23 H23 108.6
C30 C23 C15 111.58(11)
C30 C23 H23 108.6
C10 C24 H24 120.2
C10 C24 C31 119.54(14)
C31 C24 H24 120.2
C13 C25 H25 119.6
C13 C25 C36 120.76(15)
C36 C25 H25 119.6
C29 C26 C37 120.86(14)
C38 C26 C29 118.83(15)
C38 C26 C37 120.31(15)
C16 C27 H27 120.1
C39 C27 C16 119.78(15)
C39 C27 H27 120.1
C3 C28 H28 120.1
C35 C28 C3 119.88(15)
C35 C28 H28 120.1
C26 C29 H29 120.0
C43 C29 C26 120.07(16)
C43 C29 H29 120.0
C13 C30 C23 108.33(12)
C13 C30 H30A 110.0
C13 C30 H30B 110.0
C23 C30 H30A 110.0
C23 C30 H30B 110.0
H30A C30 H30B 108.4
C8 C31 C24 120.44(15)
C8 C31 H31 119.8
C24 C31 H31 119.8
C20 C32 H32 119.9
C35 C32 C20 120.18(15)
C35 C32 H32 119.9
C6 C33 H33 119.8
C14 C33 C6 120.39(14)
C14 C33 H33 119.8
C18 C34 H34 119.9
C18 C34 C39 120.28(15)
C39 C34 H34 119.9
C28 C35 H35 120.0
C32 C35 C28 119.92(15)
C32 C35 H35 120.0
C25 C36 H36 120.0
C41 C36 C25 120.07(16)
C41 C36 H36 120.0
N2 C37 C26 111.58(12)
N2 C37 H37A 109.3
N2 C37 H37B 109.3
C26 C37 H37A 109.3
C26 C37 H37B 109.3
H37A C37 H37B 108.0
C26 C38 H38 119.7
C26 C38 C42 120.67(16)
C42 C38 H38 119.7
C27 C39 C34 120.09(15)
C27 C39 H39 120.0
C34 C39 H39 120.0
C22 C40 H40 119.8
C41 C40 C22 120.43(16)
C41 C40 H40 119.8
C36 C41 H41 120.2
C40 C41 C36 119.66(16)
C40 C41 H41 120.2
C38 C42 H42 120.0
C44 C42 C38 119.96(16)
C44 C42 H42 120.0
C29 C43 H43 119.6
C44 C43 C29 120.71(17)
C44 C43 H43 119.6
C42 C44 H44 120.1
C43 C44 C42 119.73(17)
C43 C44 H44 120.1

loop_
_geom_bond_atom_site_label_1
_geom_bond_atom_site_label_2
_geom_bond_distance
S1 O2 1.4455(11)
S1 O3 1.4295(12)
S1 N2 1.6413(13)
S1 N3 1.6433(13)
S2 O1 1.4438(11)
S2 O4 1.4296(12)
S2 N1 1.6303(12)
S2 N4 1.6423(13)
N1 C7 1.4707(18)
N1 C21 1.4759(18)
N2 C23 1.4746(18)
N2 C37 1.4833(19)
N3 C15 1.4858(19)
N3 H3 0.85(2)
N4 C19 1.4830(19)
N4 H4 0.83(2)
C1 C3 1.398(2)
C1 C5 1.5080(19)
C1 C20 1.390(2)
C2 C8 1.388(2)
C2 C12 1.398(2)
C2 C19 1.5120(19)
C3 H3A 0.9500
C3 C28 1.392(2)
C4 C16 1.391(2)
C4 C18 1.397(2)
C4 C21 1.508(2)
C5 H5A 0.9900
C5 H5B 0.9900
C5 C7 1.5386(19)
C6 H6 0.9500
C6 C11 1.386(2)
C6 C33 1.389(2)
C7 H7 1.0000
C7 C19 1.5549(18)
C8 H8 0.9500
C8 C31 1.387(2)
C9 H9 0.9500
C9 C11 1.393(2)
C9 C17 1.390(2)
C10 H10 0.9500
C10 C12 1.386(2)
C10 C24 1.387(2)
C11 C15 1.5131(19)
C12 H12 0.9500
C13 C22 1.394(2)
C13 C25 1.391(2)
C13 C30 1.510(2)
C14 H14 0.9500
C14 C17 1.383(2)
C14 C33 1.389(2)
C15 H15 1.0000
C15 C23 1.5571(19)
C16 H16 0.9500
C16 C27 1.394(2)
C17 H17 0.9500
C18 H18 0.9500
C18 C34 1.383(2)
C19 H19 1.0000
C20 H20 0.9500
C20 C32 1.397(2)
C21 H21A 0.9900
C21 H21B 0.9900
C22 H22 0.9500
C22 C40 1.388(2)
C23 H23 1.0000
C23 C30 1.544(2)
C24 H24 0.9500
C24 C31 1.391(2)
C25 H25 0.9500
C25 C36 1.392(2)
C26 C29 1.394(2)
C26 C37 1.511(2)
C26 C38 1.390(2)
C27 H27 0.9500
C27 C39 1.377(2)
C28 H28 0.9500
C28 C35 1.389(3)
C29 H29 0.9500
C29 C43 1.388(3)
C30 H30A 0.9900
C30 H30B 0.9900
C31 H31 0.9500
C32 H32 0.9500
C32 C35 1.383(3)
C33 H33 0.9500
C34 H34 0.9500
C34 C39 1.392(2)
C35 H35 0.9500
C36 H36 0.9500
C36 C41 1.384(3)
C37 H37A 0.9900
C37 H37B 0.9900
C38 H38 0.9500
C38 C42 1.392(3)
C39 H39 0.9500
C40 H40 0.9500
C40 C41 1.381(3)
C41 H41 0.9500
C42 H42 0.9500
C42 C44 1.380(3)
C43 H43 0.9500
C43 C44 1.379(3)
C44 H44 0.9500

loop_
_geom_torsion_atom_site_label_1
_geom_torsion_atom_site_label_2
_geom_torsion_atom_site_label_3
_geom_torsion_atom_site_label_4
_geom_torsion
S1 N2 C23 C15 34.42(13)
S1 N2 C23 C30 -87.82(13)
S1 N2 C37 C26 -175.13(10)
S1 N3 C15 C11 -103.90(12)
S1 N3 C15 C23 21.45(14)
S2 N1 C7 C5 91.52(12)
S2 N1 C7 C19 -31.36(13)
S2 N1 C21 C4 164.81(10)
S2 N4 C19 C2 101.98(12)
S2 N4 C19 C7 -22.46(13)
O1 S2 N1 C7 -96.03(10)
O1 S2 N1 C21 49.48(12)
O1 S2 N4 C19 121.87(10)
O2 S1 N2 C23 93.07(10)
O2 S1 N2 C37 -48.79(13)
O2 S1 N3 C15 -118.75(10)
O3 S1 N2 C23 -137.33(10)
O3 S1 N2 C37 80.82(12)
O3 S1 N3 C15 112.03(10)
O4 S2 N1 C7 134.64(10)
O4 S2 N1 C21 -79.84(12)
O4 S2 N4 C19 -109.65(10)
N1 S2 N4 C19 3.97(11)
N1 C7 C19 N4 32.29(13)
N1 C7 C19 C2 -92.44(13)
N2 S1 N3 C15 -1.49(11)
N2 C23 C30 C13 -162.59(12)
N3 S1 N2 C23 -20.82(11)
N3 S1 N2 C37 -162.67(11)
N3 C15 C23 N2 -33.68(14)
N3 C15 C23 C30 91.62(13)
N4 S2 N1 C7 17.57(10)
N4 S2 N1 C21 163.09(11)
C1 C3 C28 C35 -0.1(2)
C1 C5 C7 N1 165.23(11)
C1 C5 C7 C19 -77.20(14)
C1 C20 C32 C35 -0.2(2)
C2 C8 C31 C24 -1.0(2)
C3 C1 C5 C7 -77.20(15)
C3 C1 C20 C32 0.2(2)
C3 C28 C35 C32 0.0(2)
C4 C16 C27 C39 0.4(2)
C4 C18 C34 C39 0.1(2)
C5 C1 C3 C28 176.67(13)
C5 C1 C20 C32 -176.45(13)
C5 C7 C19 N4 -92.59(13)
C5 C7 C19 C2 142.69(12)
C6 C11 C15 N3 27.81(19)
C6 C11 C15 C23 -93.32(16)
C7 N1 C21 C4 -52.32(17)
C8 C2 C12 C10 -0.5(2)
C8 C2 C19 N4 -20.12(19)
C8 C2 C19 C7 100.87(16)
C9 C11 C15 N3 -152.95(12)
C9 C11 C15 C23 85.92(15)
C10 C24 C31 C8 0.4(2)
C11 C6 C33 C14 1.6(2)
C11 C9 C17 C14 0.9(2)
C11 C15 C23 N2 91.42(13)
C11 C15 C23 C30 -143.28(12)
C12 C2 C8 C31 1.0(2)
C12 C2 C19 N4 160.39(12)
C12 C2 C19 C7 -78.62(15)
C12 C10 C24 C31 0.1(2)
C13 C22 C40 C41 0.0(2)
C13 C25 C36 C41 0.9(2)
C15 C23 C30 C13 79.84(14)
C16 C4 C18 C34 0.0(2)
C16 C4 C21 N1 125.23(14)
C16 C27 C39 C34 -0.4(2)
C17 C9 C11 C6 0.9(2)
C17 C9 C11 C15 -178.36(13)
C17 C14 C33 C6 0.2(2)
C18 C4 C16 C27 -0.2(2)
C18 C4 C21 N1 -53.43(18)
C18 C34 C39 C27 0.2(2)
C19 C2 C8 C31 -178.48(13)
C19 C2 C12 C10 179.04(13)
C20 C1 C3 C28 0.0(2)
C20 C1 C5 C7 99.39(15)
C20 C32 C35 C28 0.1(2)
C21 N1 C7 C5 -52.76(17)
C21 N1 C7 C19 -175.65(12)
C21 C4 C16 C27 -178.87(13)
C21 C4 C18 C34 178.64(13)
C22 C13 C25 C36 -0.7(2)
C22 C13 C30 C23 80.80(16)
C22 C40 C41 C36 0.3(3)
C23 N2 C37 C26 46.80(18)
C24 C10 C12 C2 -0.1(2)
C25 C13 C22 C40 0.2(2)
C25 C13 C30 C23 -93.32(16)
C25 C36 C41 C40 -0.7(2)
C26 C29 C43 C44 0.0(3)
C26 C38 C42 C44 -0.5(3)
C29 C26 C37 N2 58.51(19)
C29 C26 C38 C42 -1.0(2)
C29 C43 C44 C42 -1.5(3)
C30 C13 C22 C40 -174.10(14)
C30 C13 C25 C36 173.50(14)
C33 C6 C11 C9 -2.2(2)
C33 C6 C11 C15 177.05(14)
C33 C14 C17 C9 -1.5(2)
C37 N2 C23 C15 173.78(12)
C37 N2 C23 C30 51.54(18)
C37 C26 C29 C43 -178.50(15)
C37 C26 C38 C42 178.78(15)
C38 C26 C29 C43 1.3(2)
C38 C26 C37 N2 -121.25(16)
C38 C42 C44 C43 1.8(3)
